data_1536340
loop_
_publ_author_name
'Weil, M.'

_publ_section_title
;
 New phases in the systems Ca - Te - O and Cd - Te - O : the calcium
 tellurite(IV) Ca4 Te5 O14 and the cadmium compounds Cd2 Te3 O9 and Cd2
 Te2 O7 with mixed-valent oxotellurium(IV/VI) anions
;
_journal_name_full 'Solid State Sciences'
_journal_page_first 29
_journal_page_last 37
_journal_volume 6
_journal_year 2004
_chemical_formula_sum 'Ca4 O14 Te5'
_chemical_name_systematic 'Ca4 (Te5 O14)'
_space_group_IT_number 61
_symmetry_space_group_name_Hall '-P 2ac 2ab'
_symmetry_space_group_name_H-M 'P b c a'
_cell_angle_alpha 90
_cell_angle_beta 90
_cell_angle_gamma 90
_cell_formula_units_Z 8
_cell_length_a 10.9536
_cell_length_b 16.556
_cell_length_c 15.779
_cell_volume 2861.487
_citation_journal_id_ASTM SSSCFJ
_cod_data_source_file Weil_SSSCFJ_2004_1013.cif
_cod_data_source_block Ca4O14Te5
_cod_database_code 1536340

loop_
_symmetry_equiv_pos_as_xyz
x,y,z
-x+1/2,-y,z+1/2
x+1/2,-y+1/2,-z
-x,y+1/2,-z+1/2
-x,-y,-z
x-1/2,y,-z-1/2
-x-1/2,y-1/2,z
x,-y-1/2,z-1/2

loop_
_atom_site_label
_atom_site_type_symbol
_atom_site_fract_x
_atom_site_fract_y
_atom_site_fract_z
_atom_site_occupancy
_atom_site_U_iso_or_equiv
O7 O-2 0.24957 0.25924 0.4467 1 0.0
Te4 Te+4 0.375695 0.012757 0.102563 1 0.0
O9 O-2 0.25934 0.4107 0.3566 1 0.0
Ca4 Ca+2 0.38527 0.01233 0.41043 1 0.0
Te3 Te+4 0.372404 0.346397 0.414636 1 0.0
O6 O-2 0.24382 0.11417 0.34203 1 0.0
O13 O-2 0.46856 0.41957 0.1654 1 0.0
O11 O-2 0.28562 0.4181 0.03405 1 0.0
O8 O-2 0.25717 0.12351 0.12251 1 0.0
Te5 Te+4 0.387208 0.346282 0.092312 1 0.0
O5 O-2 0.19062 0.48586 0.20662 1 0.0
Te1 Te+4 0.102704 0.158717 0.090344 1 0.0
O1 O-2 0.00519 0.4286 0.13005 1 0.0
O2 O-2 0.01531 0.10527 0.17522 1 0.0
Ca1 Ca+2 0.11615 0.3544 0.244 1 0.0
Ca2 Ca+2 0.12329 0.01002 0.26409 1 0.0
O3 O-2 0.05856 0.08065 0.01153 1 0.0
Te2 Te+4 0.136511 0.176225 0.407596 1 0.0
O14 O-2 0.4903 0.08726 0.14747 1 0.0
O10 O-2 0.27848 0.29942 0.16953 1 0.0
O12 O-2 0.43814 0.28276 0.33005 1 0.0
Ca3 Ca+2 0.38035 0.18133 0.23761 1 0.0
O4 O-2 0.07042 0.23945 0.32146 1 0.0
